data_1010596
loop_
_publ_author_name
'Zachariasen, W H'

_publ_section_title
;
Untersuchungen ueber die Kristallstruktur von Sesquioxyden und
Verbindungen ABO~3~
;
_journal_coden_ASTM SUNVAQ
_journal_name_full
;
Skrifter utgitt av det Norske Videnskaps-Akademi i Oslo 1: Matematisk-
Naturvidenskapelig Klasse
;
_journal_page_first 1
_journal_page_last 165
_journal_volume 1928
_journal_year 1928
_chemical_formula_structural 'K Br O3'
_chemical_formula_sum 'Br K O3'
_chemical_name_systematic 'Potassium bromate'
_space_group_IT_number 160
_symmetry_cell_setting trigonal
_symmetry_space_group_name_Hall 'P 3* -2'
_symmetry_space_group_name_H-M 'R 3 m :R'
_cell_angle_alpha 86.0(1)
_cell_angle_beta 86.0(1)
_cell_angle_gamma 86.0(1)
_cell_formula_units_Z 1
_cell_length_a 4.403(3)
_cell_length_b 4.403(3)
_cell_length_c 4.403(3)
_cell_volume 84.8
_exptl_crystal_density_meas 3.25
_cod_original_sg_symbol_H-M 'R 3 m R'
_cod_database_code 1010596

loop_
_symmetry_equiv_pos_as_xyz
x,y,z
y,x,z
y,z,x
x,z,y
z,x,y
z,y,x

loop_
_atom_site_label
_atom_site_type_symbol
_atom_site_symmetry_multiplicity
_atom_site_Wyckoff_symbol
_atom_site_fract_x
_atom_site_fract_y
_atom_site_fract_z
_atom_site_occupancy
_atom_site_attached_hydrogens
_atom_site_calc_flag
K1 K1+ 1 a 0. 0. 0. 1. 0 d
Br1 Br5+ 1 a 0.500(15) 0.500(15) 0.500(15) 1. 0 d
O1 O2- 3 b 0.58(3) 0.58(3) 0.125(30) 1. 0 d

loop_
_atom_type_symbol
_atom_type_oxidation_number
K1+ 1.000
Br5+ 5.000
O2- -2.000
